data_7226679
loop_
_publ_author_name
'Zhang, Qi'
'Jia, Lina'
'Wang, Jian-Rong'
'Mei, Xuefeng'

_publ_section_title
;
 Absolute asymmetric synthesis of a sanguinarine derivative through
 crystal--solution interactions
;
_journal_issue 46
_journal_name_full CrystEngComm
_journal_page_first 8834
_journal_paper_doi 10.1039/C6CE01765G
_journal_volume 18
_journal_year 2016
_chemical_formula_sum 'C21 H17 N O5'
_chemical_formula_weight 363.36
_chemical_name_systematic Sanguinarine
_space_group_IT_number 14
_symmetry_cell_setting monoclinic
_symmetry_space_group_name_Hall '-P 2ybc'
_symmetry_space_group_name_H-M 'P 1 21/c 1'
_atom_sites_solution_hydrogens geom
_atom_sites_solution_primary direct
_atom_sites_solution_secondary difmap
_audit_creation_method SHELXL-97
_audit_update_record
;
2016-02-22 deposited with the CCDC.
2016-09-29 downloaded from the CCDC.
;
_cell_angle_alpha 90.00
_cell_angle_beta 114.4400(10)
_cell_angle_gamma 90.00
_cell_formula_units_Z 4
_cell_length_a 12.3648(3)
_cell_length_b 7.7330(2)
_cell_length_c 19.4502(4)
_cell_measurement_reflns_used 8658
_cell_measurement_temperature 170(2)
_cell_measurement_theta_max 66.99
_cell_measurement_theta_min 3.93
_cell_volume 1693.13(7)
_computing_cell_refinement 'Bruker SAINT'
_computing_data_collection 'Bruker APEX2'
_computing_data_reduction 'Bruker SAINT'
_computing_molecular_graphics 'Bruker SHELXTL'
_computing_publication_material 'Bruker SHELXTL'
_computing_structure_refinement 'SHELXL-97 (Sheldrick, 2008)'
_computing_structure_solution 'SHELXS-97 (Sheldrick, 2008)'
_diffrn_ambient_temperature 170(2)
_diffrn_measured_fraction_theta_full 0.998
_diffrn_measured_fraction_theta_max 0.998
_diffrn_measurement_device_type 'Bruker APXII-CCD'
_diffrn_measurement_method '\f and \w scans'
_diffrn_radiation_monochromator graphite
_diffrn_radiation_source 'fine-focus sealed tube'
_diffrn_radiation_type CuK\a
_diffrn_radiation_wavelength 1.54178
_diffrn_reflns_av_R_equivalents 0.0774
_diffrn_reflns_av_sigmaI/netI 0.0381
_diffrn_reflns_limit_h_max 14
_diffrn_reflns_limit_h_min -14
_diffrn_reflns_limit_k_max 9
_diffrn_reflns_limit_k_min -9
_diffrn_reflns_limit_l_max 23
_diffrn_reflns_limit_l_min -22
_diffrn_reflns_number 49382
_diffrn_reflns_theta_full 67.83
_diffrn_reflns_theta_max 67.83
_diffrn_reflns_theta_min 3.93
_exptl_absorpt_coefficient_mu 0.849
_exptl_crystal_colour white
_exptl_crystal_density_diffrn 1.425
_exptl_crystal_density_method 'not measured'
_exptl_crystal_description block
_exptl_crystal_F_000 760
_exptl_crystal_size_max 0.12
_exptl_crystal_size_mid 0.10
_exptl_crystal_size_min 0.08
_refine_diff_density_max 0.196
_refine_diff_density_min -0.284
_refine_diff_density_rms 0.066
_refine_ls_extinction_method none
_refine_ls_goodness_of_fit_ref 1.046
_refine_ls_hydrogen_treatment mixed
_refine_ls_matrix_type full
_refine_ls_number_parameters 246
_refine_ls_number_reflns 3071
_refine_ls_number_restraints 0
_refine_ls_restrained_S_all 1.046
_refine_ls_R_factor_all 0.0469
_refine_ls_R_factor_gt 0.0409
_refine_ls_shift/su_max 0.004
_refine_ls_shift/su_mean 0.001
_refine_ls_structure_factor_coef Fsqd
_refine_ls_weighting_details 'calc w=1/[\s^2^(Fo^2^)+(0.0467P)^2^+0.6064P] where P=(Fo^2^+2Fc^2^)/3'
_refine_ls_weighting_scheme calc
_refine_ls_wR_factor_gt 0.1013
_refine_ls_wR_factor_ref 0.1069
_reflns_number_gt 2656
_reflns_number_total 3071
_reflns_threshold_expression >2sigma(I)
_cod_data_source_file c6ce01765g2.cif
_cod_data_source_block cu_2015543_0m
_cod_depositor_comments 'Adding full bibliography for 7226679--7226681.cif.'
_cod_original_cell_volume 1693.12(7)
_cod_original_sg_symbol_H-M 'P 21/c'
_cod_database_code 7226679

loop_
_symmetry_equiv_pos_as_xyz
'x, y, z'
'-x, y+1/2, -z+1/2'
'-x, -y, -z'
'x, -y-1/2, z-1/2'

loop_
_atom_site_label
_atom_site_type_symbol
_atom_site_fract_x
_atom_site_fract_y
_atom_site_fract_z
_atom_site_U_iso_or_equiv
_atom_site_adp_type
_atom_site_occupancy
_atom_site_symmetry_multiplicity
_atom_site_calc_flag
_atom_site_refinement_flags
O1 O 0.46107(11) 0.76000(17) 0.39540(6) 0.0483(3) Uani 1 1 d .
O2 O 0.38595(11) 0.67331(17) 0.48098(6) 0.0468(3) Uani 1 1 d .
O3 O 0.95797(10) 0.70640(15) 0.98404(5) 0.0372(3) Uani 1 1 d .
O4 O 1.14137(10) 0.84383(16) 1.03592(6) 0.0454(3) Uani 1 1 d .
O5 O 0.80877(9) 0.54343(13) 0.80514(6) 0.0336(3) Uani 1 1 d .
N1 N 0.69893(11) 0.79660(16) 0.75237(6) 0.0288(3) Uani 1 1 d .
C1 C 0.65017(15) 0.8694(2) 0.48986(8) 0.0367(4) Uani 1 1 d .
H14 H 0.6785 0.9057 0.4548 0.044 Uiso 1 1 calc R
C2 C 0.54191(15) 0.7963(2) 0.46755(8) 0.0361(4) Uani 1 1 d .
C3 C 0.49652(14) 0.7433(2) 0.51916(8) 0.0347(4) Uani 1 1 d .
C4 C 0.55790(13) 0.75983(19) 0.59506(8) 0.0318(3) Uani 1 1 d .
H16 H 0.5257 0.7243 0.6283 0.038 Uiso 1 1 calc R
C5 C 0.67375(13) 0.83387(18) 0.62179(8) 0.0288(3) Uani 1 1 d .
C6 C 0.74753(13) 0.85031(18) 0.70042(8) 0.0281(3) Uani 1 1 d .
C7 C 0.78443(13) 0.71580(19) 0.82031(8) 0.0292(3) Uani 1 1 d .
H17 H 0.7509 0.7122 0.8580 0.035 Uiso 1 1 calc R
C8 C 0.90157(13) 0.80804(18) 0.85382(8) 0.0283(3) Uani 1 1 d .
C9 C 0.97670(13) 0.79686(18) 0.92929(8) 0.0294(3) Uani 1 1 d .
C10 C 1.08548(14) 0.87935(19) 0.95967(8) 0.0331(3) Uani 1 1 d .
C11 C 1.12418(14) 0.9808(2) 0.91683(9) 0.0372(4) Uani 1 1 d .
H13 H 1.1964 1.0390 0.9379 0.045 Uiso 1 1 calc R
C12 C 1.04985(14) 0.99301(19) 0.83965(9) 0.0349(4) Uani 1 1 d .
H12 H 1.0740 1.0598 0.8088 0.042 Uiso 1 1 calc R
C13 C 0.94065(13) 0.90776(18) 0.80786(8) 0.0293(3) Uani 1 1 d .
C14 C 0.86342(13) 0.91016(18) 0.72580(8) 0.0283(3) Uani 1 1 d .
C15 C 0.90650(14) 0.96426(19) 0.67245(9) 0.0331(3) Uani 1 1 d .
H11 H 0.9838 1.0057 0.6890 0.040 Uiso 1 1 calc R
C16 C 0.83599(14) 0.9564(2) 0.59674(8) 0.0342(3) Uani 1 1 d .
H10 H 0.8654 0.9964 0.5627 0.041 Uiso 1 1 calc R
C17 C 0.72006(14) 0.88930(19) 0.56912(8) 0.0312(3) Uani 1 1 d .
C18 C 0.35919(16) 0.6900(2) 0.40218(8) 0.0422(4) Uani 1 1 d .
H1 H 0.3398 0.5778 0.3778 0.051 Uiso 1 1 calc R
H15 H 0.2915 0.7660 0.3780 0.051 Uiso 1 1 calc R
C19 C 1.06568(14) 0.7264(2) 1.05124(8) 0.0374(4) Uani 1 1 d .
H2 H 1.0476 0.7704 1.0920 0.045 Uiso 1 1 calc R
H3 H 1.1049 0.6153 1.0665 0.045 Uiso 1 1 calc R
C20 C 0.62617(15) 0.9282(2) 0.76701(9) 0.0422(4) Uani 1 1 d .
H7 H 0.6766 1.0170 0.7986 0.063 Uiso 1 1 calc R
H8 H 0.5817 0.8760 0.7920 0.063 Uiso 1 1 calc R
H9 H 0.5724 0.9779 0.7201 0.063 Uiso 1 1 calc R
C21 C 0.70942(16) 0.4313(2) 0.78597(9) 0.0458(4) Uani 1 1 d .
H4 H 0.6891 0.4203 0.8284 0.069 Uiso 1 1 calc R
H5 H 0.7290 0.3195 0.7729 0.069 Uiso 1 1 calc R
H6 H 0.6431 0.4782 0.7437 0.069 Uiso 1 1 calc R

loop_
_atom_site_aniso_label
_atom_site_aniso_U_11
_atom_site_aniso_U_22
_atom_site_aniso_U_33
_atom_site_aniso_U_23
_atom_site_aniso_U_13
_atom_site_aniso_U_12
O1 0.0532(8) 0.0615(8) 0.0256(5) 0.0006(5) 0.0116(5) -0.0011(6)
O2 0.0421(7) 0.0629(8) 0.0293(6) 0.0007(5) 0.0086(5) -0.0077(6)
O3 0.0375(6) 0.0444(6) 0.0245(5) 0.0051(4) 0.0076(4) -0.0046(5)
O4 0.0426(7) 0.0513(7) 0.0320(6) -0.0002(5) 0.0052(5) -0.0089(6)
O5 0.0328(6) 0.0304(5) 0.0342(5) 0.0038(4) 0.0104(4) -0.0030(4)
N1 0.0267(6) 0.0370(7) 0.0251(6) 0.0066(5) 0.0131(5) 0.0048(5)
C1 0.0506(10) 0.0374(8) 0.0290(7) 0.0067(6) 0.0232(7) 0.0078(7)
C2 0.0458(9) 0.0358(8) 0.0251(7) 0.0031(6) 0.0131(7) 0.0087(7)
C3 0.0356(8) 0.0348(8) 0.0313(8) 0.0022(6) 0.0114(7) 0.0046(7)
C4 0.0340(8) 0.0349(8) 0.0285(7) 0.0060(6) 0.0149(6) 0.0044(6)
C5 0.0336(8) 0.0271(7) 0.0286(7) 0.0051(5) 0.0158(6) 0.0079(6)
C6 0.0318(8) 0.0280(7) 0.0283(7) 0.0054(5) 0.0163(6) 0.0059(6)
C7 0.0297(8) 0.0350(8) 0.0252(7) 0.0053(6) 0.0137(6) 0.0021(6)
C8 0.0283(7) 0.0276(7) 0.0288(7) 0.0007(5) 0.0117(6) 0.0030(6)
C9 0.0333(8) 0.0262(7) 0.0289(7) 0.0010(6) 0.0131(6) 0.0027(6)
C10 0.0335(8) 0.0300(7) 0.0311(7) -0.0030(6) 0.0086(6) 0.0011(6)
C11 0.0324(8) 0.0318(8) 0.0432(8) -0.0035(7) 0.0113(7) -0.0047(6)
C12 0.0357(8) 0.0295(8) 0.0414(8) 0.0028(6) 0.0178(7) -0.0022(6)
C13 0.0313(8) 0.0266(7) 0.0324(7) 0.0019(6) 0.0157(6) 0.0037(6)
C14 0.0312(8) 0.0251(7) 0.0323(7) 0.0034(5) 0.0167(6) 0.0031(6)
C15 0.0339(8) 0.0318(8) 0.0397(8) 0.0045(6) 0.0212(7) 0.0020(6)
C16 0.0431(9) 0.0326(8) 0.0366(8) 0.0065(6) 0.0263(7) 0.0031(7)
C17 0.0394(9) 0.0286(7) 0.0304(7) 0.0043(6) 0.0191(7) 0.0075(6)
C18 0.0480(10) 0.0450(9) 0.0281(8) -0.0002(7) 0.0102(7) 0.0049(8)
C19 0.0375(9) 0.0398(8) 0.0275(7) 0.0002(6) 0.0060(6) 0.0020(7)
C20 0.0422(9) 0.0518(10) 0.0409(8) 0.0110(7) 0.0254(8) 0.0144(8)
C21 0.0455(10) 0.0446(9) 0.0382(9) 0.0036(7) 0.0082(8) -0.0156(8)

loop_
_atom_type_symbol
_atom_type_description
_atom_type_scat_dispersion_real
_atom_type_scat_dispersion_imag
_atom_type_scat_source
C C 0.0181 0.0091 'International Tables Vol C Tables 4.2.6.8 and 6.1.1.4'
H H 0.0000 0.0000 'International Tables Vol C Tables 4.2.6.8 and 6.1.1.4'
N N 0.0311 0.0180 'International Tables Vol C Tables 4.2.6.8 and 6.1.1.4'
O O 0.0492 0.0322 'International Tables Vol C Tables 4.2.6.8 and 6.1.1.4'

loop_
_geom_angle_atom_site_label_1
_geom_angle_atom_site_label_2
_geom_angle_atom_site_label_3
_geom_angle
C2 O1 C18 106.28(12)
C3 O2 C18 106.34(13)
C9 O3 C19 105.12(12)
C10 O4 C19 105.79(12)
C21 O5 C7 113.06(12)
C6 N1 C7 114.03(11)
C6 N1 C20 113.99(12)
C7 N1 C20 113.46(11)
C2 C1 C17 117.95(14)
C2 C1 H14 121.0
C17 C1 H14 121.0
C1 C2 O1 128.34(14)
C1 C2 C3 122.10(14)
O1 C2 C3 109.55(14)
C4 C3 O2 127.63(14)
C4 C3 C2 122.86(15)
O2 C3 C2 109.50(13)
C3 C4 C5 117.35(14)
C3 C4 H16 121.3
C5 C4 H16 121.3
C4 C5 C6 121.82(13)
C4 C5 C17 119.90(13)
C6 C5 C17 118.25(14)
C14 C6 C5 121.30(13)
C14 C6 N1 121.19(13)
C5 C6 N1 117.46(13)
O5 C7 N1 110.59(11)
O5 C7 C8 106.64(11)
N1 C7 C8 113.60(12)
O5 C7 H17 108.6
N1 C7 H17 108.6
C8 C7 H17 108.6
C9 C8 C13 116.97(13)
C9 C8 C7 122.51(13)
C13 C8 C7 120.50(13)
O3 C9 C10 110.54(12)
O3 C9 C8 127.12(14)
C10 C9 C8 122.34(14)
C11 C10 C9 121.93(14)
C11 C10 O4 128.56(14)
C9 C10 O4 109.50(13)
C10 C11 C12 116.83(14)
C10 C11 H13 121.6
C12 C11 H13 121.6
C13 C12 C11 121.87(14)
C13 C12 H12 119.1
C11 C12 H12 119.1
C12 C13 C8 120.01(13)
C12 C13 C14 123.02(13)
C8 C13 C14 116.92(13)
C6 C14 C15 119.04(14)
C6 C14 C13 119.28(13)
C15 C14 C13 121.61(14)
C16 C15 C14 120.80(15)
C16 C15 H11 119.6
C14 C15 H11 119.6
C15 C16 C17 121.55(13)
C15 C16 H10 119.2
C17 C16 H10 119.2
C16 C17 C5 118.94(13)
C16 C17 C1 121.19(14)
C5 C17 C1 119.82(14)
O1 C18 O2 108.12(13)
O1 C18 H1 110.1
O2 C18 H1 110.1
O1 C18 H15 110.1
O2 C18 H15 110.1
H1 C18 H15 108.4
O4 C19 O3 108.70(12)
O4 C19 H2 109.9
O3 C19 H2 109.9
O4 C19 H3 109.9
O3 C19 H3 109.9
H2 C19 H3 108.3
N1 C20 H7 109.5
N1 C20 H8 109.5
H7 C20 H8 109.5
N1 C20 H9 109.5
H7 C20 H9 109.5
H8 C20 H9 109.5
O5 C21 H4 109.5
O5 C21 H5 109.5
H4 C21 H5 109.5
O5 C21 H6 109.5
H4 C21 H6 109.5
H5 C21 H6 109.5

loop_
_geom_bond_atom_site_label_1
_geom_bond_atom_site_label_2
_geom_bond_distance
O1 C2 1.3736(18)
O1 C18 1.426(2)
O2 C3 1.369(2)
O2 C18 1.4338(18)
O3 C9 1.3714(18)
O3 C19 1.4372(18)
O4 C10 1.3800(18)
O4 C19 1.422(2)
O5 C21 1.4218(19)
O5 C7 1.4241(18)
N1 C6 1.4343(17)
N1 C7 1.4486(18)
N1 C20 1.462(2)
C1 C2 1.349(2)
C1 C17 1.430(2)
C1 H14 0.9300
C2 C3 1.399(2)
C3 C4 1.358(2)
C4 C5 1.426(2)
C4 H16 0.9300
C5 C6 1.426(2)
C5 C17 1.431(2)
C6 C14 1.388(2)
C7 C8 1.500(2)
C7 H17 0.9800
C8 C9 1.377(2)
C8 C13 1.409(2)
C9 C10 1.381(2)
C10 C11 1.367(2)
C11 C12 1.402(2)
C11 H13 0.9300
C12 C13 1.396(2)
C12 H12 0.9300
C13 C14 1.483(2)
C14 C15 1.412(2)
C15 C16 1.367(2)
C15 H11 0.9300
C16 C17 1.405(2)
C16 H10 0.9300
C18 H1 0.9700
C18 H15 0.9700
C19 H2 0.9700
C19 H3 0.9700
C20 H7 0.9600
C20 H8 0.9600
C20 H9 0.9600
C21 H4 0.9600
C21 H5 0.9600
C21 H6 0.9600

loop_
_geom_torsion_atom_site_label_1
_geom_torsion_atom_site_label_2
_geom_torsion_atom_site_label_3
_geom_torsion_atom_site_label_4
_geom_torsion
C17 C1 C2 O1 -178.10(14)
C17 C1 C2 C3 1.1(2)
C18 O1 C2 C1 -177.69(16)
C18 O1 C2 C3 3.05(17)
C18 O2 C3 C4 178.47(16)
C18 O2 C3 C2 -2.47(18)
C1 C2 C3 C4 -0.6(3)
O1 C2 C3 C4 178.75(14)
C1 C2 C3 O2 -179.68(14)
O1 C2 C3 O2 -0.37(18)
O2 C3 C4 C5 178.53(14)
C2 C3 C4 C5 -0.4(2)
C3 C4 C5 C6 -177.31(13)
C3 C4 C5 C17 0.8(2)
C4 C5 C6 C14 174.96(13)
C17 C5 C6 C14 -3.2(2)
C4 C5 C6 N1 -2.8(2)
C17 C5 C6 N1 179.05(12)
C7 N1 C6 C14 -33.96(19)
C20 N1 C6 C14 98.54(16)
C7 N1 C6 C5 143.79(13)
C20 N1 C6 C5 -83.72(17)
C21 O5 C7 N1 -66.80(14)
C21 O5 C7 C8 169.24(11)
C6 N1 C7 O5 -76.19(15)
C20 N1 C7 O5 151.07(13)
C6 N1 C7 C8 43.68(17)
C20 N1 C7 C8 -89.07(15)
O5 C7 C8 C9 -82.96(16)
N1 C7 C8 C9 154.95(13)
O5 C7 C8 C13 95.43(15)
N1 C7 C8 C13 -26.65(19)
C19 O3 C9 C10 -3.73(16)
C19 O3 C9 C8 175.90(14)
C13 C8 C9 O3 -179.29(14)
C7 C8 C9 O3 -0.8(2)
C13 C8 C9 C10 0.3(2)
C7 C8 C9 C10 178.75(13)
O3 C9 C10 C11 -178.80(14)
C8 C9 C10 C11 1.6(2)
O3 C9 C10 O4 0.21(17)
C8 C9 C10 O4 -179.43(13)
C19 O4 C10 C11 -177.62(16)
C19 O4 C10 C9 3.45(17)
C9 C10 C11 C12 -2.1(2)
O4 C10 C11 C12 179.13(15)
C10 C11 C12 C13 0.8(2)
C11 C12 C13 C8 1.0(2)
C11 C12 C13 C14 -176.40(14)
C9 C8 C13 C12 -1.5(2)
C7 C8 C13 C12 -179.98(13)
C9 C8 C13 C14 176.02(12)
C7 C8 C13 C14 -2.5(2)
C5 C6 C14 C15 3.4(2)
N1 C6 C14 C15 -178.95(13)
C5 C6 C14 C13 -173.66(12)
N1 C6 C14 C13 4.0(2)
C12 C13 C14 C6 -168.07(14)
C8 C13 C14 C6 14.5(2)
C12 C13 C14 C15 15.0(2)
C8 C13 C14 C15 -162.48(14)
C6 C14 C15 C16 -0.7(2)
C13 C14 C15 C16 176.28(13)
C14 C15 C16 C17 -2.2(2)
C15 C16 C17 C5 2.3(2)
C15 C16 C17 C1 -175.20(14)
C4 C5 C17 C16 -177.83(13)
C6 C5 C17 C16 0.4(2)
C4 C5 C17 C1 -0.3(2)
C6 C5 C17 C1 177.89(13)
C2 C1 C17 C16 176.83(14)
C2 C1 C17 C5 -0.6(2)
C2 O1 C18 O2 -4.54(17)
C3 O2 C18 O1 4.33(18)
C10 O4 C19 O3 -5.75(16)
C9 O3 C19 O4 5.84(16)
